data_4502654
loop_
_publ_author_name
'Hua, Qin'
'Zhao, Yue'
'Xu, Guan-Cheng'
'Chen, Man-Sheng'
'Su, Zhi'
'Cai, Kai'
'Sun, Wei-Yin'

_publ_section_title
;
 Synthesis, Structures, and Properties of Zinc(II) and Cadmium(II)
 Complexes with 1,2,4,5-Tetrakis(imidazol-1-ylmethyl)benzene and
 Multicarboxylate Ligands
;
_journal_issue 6
_journal_name_full 'Crystal Growth &amp; Design'
_journal_page_first 2553
_journal_paper_doi 10.1021/cg901480y
_journal_volume 10
_journal_year 2010
_chemical_formula_sum 'C20 H14.4 Cd N4 O6.2'
_chemical_formula_weight 522.37
_chemical_name_systematic
; 
 ? 
;
_space_group_IT_number 2
_symmetry_cell_setting triclinic
_symmetry_space_group_name_Hall '-P 1'
_symmetry_space_group_name_H-M 'P -1'
_atom_sites_solution_hydrogens geom
_atom_sites_solution_primary direct
_atom_sites_solution_secondary difmap
_audit_creation_method SHELXL-97
_cell_angle_alpha 88.790(2)
_cell_angle_beta 69.0260(10)
_cell_angle_gamma 66.031(2)
_cell_formula_units_Z 2
_cell_length_a 9.3983(9)
_cell_length_b 9.6279(9)
_cell_length_c 12.6835(12)
_cell_measurement_reflns_used 4489
_cell_measurement_temperature 293(2)
_cell_measurement_theta_max 28.26
_cell_measurement_theta_min 2.34
_cell_volume 968.78(16)
_computing_structure_refinement 'SHELXL-97 (Sheldrick, 1997)'
_computing_structure_solution 'SHELXS-97 (Sheldrick, 1990)'
_diffrn_ambient_temperature 293(2)
_diffrn_measured_fraction_theta_full 0.979
_diffrn_measured_fraction_theta_max 0.979
_diffrn_radiation_monochromator graphite
_diffrn_radiation_source 'fine-focus sealed tube'
_diffrn_radiation_type MoK\a
_diffrn_radiation_wavelength 0.71073
_diffrn_reflns_av_R_equivalents 0.0470
_diffrn_reflns_av_sigmaI/netI 0.0373
_diffrn_reflns_limit_h_max 7
_diffrn_reflns_limit_h_min -11
_diffrn_reflns_limit_k_max 11
_diffrn_reflns_limit_k_min -11
_diffrn_reflns_limit_l_max 13
_diffrn_reflns_limit_l_min -15
_diffrn_reflns_number 4799
_diffrn_reflns_theta_full 25.00
_diffrn_reflns_theta_max 25.00
_diffrn_reflns_theta_min 1.74
_exptl_absorpt_coefficient_mu 1.177
_exptl_absorpt_correction_T_max 0.8621
_exptl_absorpt_correction_T_min 0.8074
_exptl_absorpt_correction_type multi-scan
_exptl_absorpt_process_details 'SADABS; Bruker, 2000'
_exptl_crystal_colour colorless
_exptl_crystal_density_diffrn 1.791
_exptl_crystal_density_method 'not measured'
_exptl_crystal_description block
_exptl_crystal_F_000 520
_exptl_crystal_size_max 0.19
_exptl_crystal_size_mid 0.16
_exptl_crystal_size_min 0.13
_refine_diff_density_max 0.860
_refine_diff_density_min -0.849
_refine_diff_density_rms 0.123
_refine_ls_extinction_method none
_refine_ls_goodness_of_fit_ref 1.033
_refine_ls_hydrogen_treatment mixed
_refine_ls_matrix_type full
_refine_ls_number_parameters 294
_refine_ls_number_reflns 3341
_refine_ls_number_restraints 0
_refine_ls_restrained_S_all 1.033
_refine_ls_R_factor_all 0.0318
_refine_ls_R_factor_gt 0.0305
_refine_ls_shift/su_max 0.001
_refine_ls_shift/su_mean 0.000
_refine_ls_structure_factor_coef Fsqd
_refine_ls_weighting_details 'calc w=1/[\s^2^(Fo^2^)+(0.0586P)^2^+0.1719P] where P=(Fo^2^+2Fc^2^)/3'
_refine_ls_weighting_scheme calc
_refine_ls_wR_factor_gt 0.0795
_refine_ls_wR_factor_ref 0.0804
_reflns_number_gt 3151
_reflns_number_total 3341
_reflns_threshold_expression >2sigma(I)
_cod_data_source_file cg901480y_si_002.cif
_cod_data_source_block 1
_cod_depositor_comments
;
The following automatic conversions were performed:

'_symmetry_cell_setting' value 'Triclinic' changed to 'triclinic'
according to /home/saulius/struct/CIF-dictionaries/cif_core.dic
dictionary named 'cif_core.dic' version 2.4.2 from
2011-04-26.

'_exptl_absorpt_correction_type' value 'Multi-scan'
changed to 'multi-scan' according to
/home/saulius/struct/CIF-dictionaries/cif_core.dic dictionary named
'cif_core.dic' version 2.4.2 from 2011-04-26.

Automatic conversion script
Id: cif_fix_values 1715 2011-07-08 13:25:40Z adriana 
;
_cod_original_sg_symbol_H-M P-1
_cod_original_formula_sum 'C20 H14.40 Cd N4 O6.20'
_cod_database_code 4502654

loop_
_symmetry_equiv_pos_as_xyz
'x, y, z'
'-x, -y, -z'

loop_
_atom_site_label
_atom_site_type_symbol
_atom_site_fract_x
_atom_site_fract_y
_atom_site_fract_z
_atom_site_U_iso_or_equiv
_atom_site_adp_type
_atom_site_occupancy
_atom_site_symmetry_multiplicity
_atom_site_calc_flag
_atom_site_refinement_flags
Cd1 Cd 0.58313(2) -0.17615(2) 0.604767(14) 0.02929(11) Uani 1 1 d .
C1 C 0.7775(3) -0.0430(3) 0.3826(2) 0.0308(6) Uani 1 1 d .
C2 C 0.9452(3) -0.1658(3) 0.3030(2) 0.0285(6) Uani 1 1 d .
C3 C 1.0278(3) -0.2994(3) 0.3422(2) 0.0287(6) Uani 1 1 d .
H3 H 0.9852 -0.3088 0.4190 0.034 Uiso 1 1 calc R
C4 C 1.1737(3) -0.4189(3) 0.2671(2) 0.0294(6) Uani 1 1 d .
C5 C 1.2390(3) -0.4034(3) 0.1535(2) 0.0301(6) Uani 1 1 d .
H5 H 1.3370 -0.4825 0.1032 0.036 Uiso 1 1 calc R
C6 C 1.1574(3) -0.2685(3) 0.1141(2) 0.0263(5) Uani 1 1 d .
C7 C 1.0104(3) -0.1502(3) 0.1889(2) 0.0284(6) Uani 1 1 d .
H7 H 0.9560 -0.0610 0.1625 0.034 Uiso 1 1 calc R
C8 C 1.2562(3) -0.5665(3) 0.3074(2) 0.0280(6) Uani 1 1 d .
C9 C 1.2289(3) -0.2521(3) -0.0076(2) 0.0280(6) Uani 1 1 d .
C10 C 0.4880(4) 0.3369(4) 0.5847(3) 0.0436(7) Uani 1 1 d .
H10 H 0.6024 0.2715 0.5559 0.052 Uiso 1 1 calc R
C11 C 0.4066(4) 0.4412(4) 0.6795(3) 0.0461(8) Uani 1 1 d .
H11 H 0.4529 0.4615 0.7276 0.055 Uiso 1 1 calc R
C12 C 0.2295(3) 0.4494(3) 0.6035(2) 0.0319(6) Uani 1 1 d .
H12 H 0.1303 0.4782 0.5910 0.038 Uiso 1 1 calc R
C13 C 0.0959(4) 0.6230(3) 0.7863(2) 0.0389(7) Uani 1 1 d .
H13A H 0.0003 0.6660 0.7635 0.047 Uiso 1 1 calc R
H13B H 0.1221 0.7064 0.8012 0.047 Uiso 1 1 calc R
C14 C 0.0456(4) 0.5570(3) 0.8961(2) 0.0322(6) Uani 1 1 d .
C15 C 0.1474(4) 0.4126(3) 0.9111(2) 0.0344(6) Uani 1 1 d .
C16 C 0.1057(3) 0.3548(3) 1.0130(2) 0.0326(6) Uani 1 1 d .
C17 C 0.2210(4) 0.1979(4) 1.0270(3) 0.0430(7) Uani 1 1 d .
H17A H 0.2513 0.2086 1.0908 0.052 Uiso 1 1 calc R
H17B H 0.1602 0.1341 1.0452 0.052 Uiso 1 1 calc R
C18 C 0.3925(4) 0.0222(3) 0.8447(2) 0.0359(6) Uani 1 1 d .
H18 H 0.3141 -0.0158 0.8497 0.043 Uiso 1 1 calc R
C19 C 0.6122(4) 0.0658(4) 0.7829(3) 0.0469(8) Uani 1 1 d .
H19 H 0.7159 0.0631 0.7365 0.056 Uiso 1 1 calc R
C20 C 0.5130(4) 0.1503(4) 0.8877(3) 0.0485(8) Uani 1 1 d .
H20 H 0.5352 0.2155 0.9259 0.058 Uiso 1 1 calc R
N1 N 0.5361(3) -0.0146(3) 0.7562(2) 0.0385(6) Uani 1 1 d .
N2 N 0.3744(3) 0.1208(3) 0.9259(2) 0.0347(5) Uani 1 1 d .
N3 N 0.3768(3) 0.3416(3) 0.5367(2) 0.0355(6) Uani 1 1 d .
N4 N 0.2413(3) 0.5115(3) 0.6907(2) 0.0329(5) Uani 1 1 d .
O1 O 0.7018(3) 0.0651(3) 0.33873(18) 0.0448(5) Uani 1 1 d .
O2 O 0.7263(3) -0.0571(2) 0.48575(17) 0.0454(5) Uani 1 1 d .
O3 O 1.3821(3) -0.3597(3) -0.06166(19) 0.0518(7) Uani 1 1 d .
O4 O 1.1570(3) -0.1518(3) -0.05314(18) 0.0455(6) Uani 1 1 d .
O5 O 1.1674(2) -0.6110(2) 0.38589(16) 0.0354(5) Uani 1 1 d .
O6 O 1.4150(2) -0.6433(2) 0.26048(16) 0.0329(4) Uani 1 1 d .
O1W O 1.0096(19) 0.870(2) 0.5813(13) 0.089(6) Uani 0.20 1 d P
H1WA H 1.0587 0.8589 0.5092 0.134 Uiso 0.20 1 d PR
H1WB H 0.9087 0.8823 0.5982 0.134 Uiso 0.20 1 d PR
H3A H 1.426(5) -0.337(5) -0.124(4) 0.067(14) Uiso 1 1 d .

loop_
_atom_site_aniso_label
_atom_site_aniso_U_11
_atom_site_aniso_U_22
_atom_site_aniso_U_33
_atom_site_aniso_U_23
_atom_site_aniso_U_13
_atom_site_aniso_U_12
Cd1 0.02909(15) 0.02578(15) 0.01741(14) 0.00223(9) -0.00406(10) -0.00119(10)
C1 0.0258(13) 0.0316(14) 0.0254(14) 0.0012(11) -0.0026(11) -0.0092(12)
C2 0.0245(13) 0.0284(14) 0.0250(14) 0.0041(11) -0.0057(11) -0.0075(11)
C3 0.0263(13) 0.0314(14) 0.0202(13) 0.0058(11) -0.0051(11) -0.0081(11)
C4 0.0255(13) 0.0328(14) 0.0254(14) 0.0084(11) -0.0100(11) -0.0082(11)
C5 0.0201(12) 0.0331(15) 0.0230(13) 0.0016(11) -0.0025(10) -0.0028(11)
C6 0.0217(12) 0.0303(14) 0.0199(13) 0.0071(10) -0.0050(10) -0.0073(11)
C7 0.0245(13) 0.0273(14) 0.0269(14) 0.0092(11) -0.0084(11) -0.0065(11)
C8 0.0252(13) 0.0316(14) 0.0197(13) 0.0039(11) -0.0058(11) -0.0075(11)
C9 0.0235(13) 0.0293(14) 0.0250(14) 0.0060(11) -0.0067(11) -0.0078(11)
C10 0.0287(15) 0.057(2) 0.0344(17) -0.0009(14) -0.0071(13) -0.0123(14)
C11 0.0370(17) 0.064(2) 0.0346(17) -0.0057(15) -0.0111(14) -0.0208(16)
C12 0.0308(14) 0.0344(15) 0.0228(13) 0.0011(11) -0.0066(11) -0.0096(12)
C13 0.0427(17) 0.0326(15) 0.0250(15) -0.0045(12) -0.0043(13) -0.0078(13)
C14 0.0336(14) 0.0346(15) 0.0202(13) -0.0054(11) -0.0056(11) -0.0104(12)
C15 0.0345(14) 0.0354(15) 0.0237(14) -0.0040(11) -0.0061(12) -0.0097(12)
C16 0.0330(14) 0.0319(15) 0.0248(14) -0.0043(11) -0.0091(12) -0.0074(12)
C17 0.0445(17) 0.0387(17) 0.0240(15) -0.0022(12) -0.0068(13) -0.0024(14)
C18 0.0381(15) 0.0315(15) 0.0279(15) -0.0001(12) -0.0059(12) -0.0109(12)
C19 0.0314(16) 0.049(2) 0.049(2) 0.0016(16) -0.0090(14) -0.0122(15)
C20 0.0426(18) 0.0455(19) 0.053(2) -0.0067(16) -0.0202(16) -0.0128(15)
N1 0.0398(14) 0.0312(13) 0.0282(13) -0.0012(10) -0.0024(11) -0.0086(11)
N2 0.0335(13) 0.0311(13) 0.0264(12) -0.0034(10) -0.0084(10) -0.0037(10)
N3 0.0315(12) 0.0377(14) 0.0245(13) -0.0025(10) -0.0058(10) -0.0068(11)
N4 0.0342(12) 0.0344(13) 0.0217(12) -0.0017(10) -0.0037(10) -0.0126(11)
O1 0.0317(11) 0.0424(13) 0.0324(11) 0.0021(9) -0.0068(9) 0.0060(9)
O2 0.0446(12) 0.0401(12) 0.0261(11) 0.0026(9) 0.0049(9) -0.0098(10)
O3 0.0297(11) 0.0614(16) 0.0253(11) 0.0164(10) 0.0029(9) 0.0052(10)
O4 0.0375(11) 0.0458(13) 0.0298(11) 0.0177(10) -0.0056(9) -0.0026(10)
O5 0.0298(10) 0.0367(11) 0.0287(10) 0.0146(9) -0.0061(8) -0.0086(9)
O6 0.0227(9) 0.0323(10) 0.0278(10) 0.0094(8) -0.0046(8) -0.0014(8)
O1W 0.064(9) 0.137(15) 0.069(10) -0.030(10) -0.032(8) -0.037(10)

loop_
_atom_type_symbol
_atom_type_description
_atom_type_scat_dispersion_real
_atom_type_scat_dispersion_imag
_atom_type_scat_source
C C 0.0033 0.0016 'International Tables Vol C Tables 4.2.6.8 and 6.1.1.4'
Cd Cd -0.8075 1.2024 'International Tables Vol C Tables 4.2.6.8 and 6.1.1.4'
N N 0.0061 0.0033 'International Tables Vol C Tables 4.2.6.8 and 6.1.1.4'
O O 0.0106 0.0060 'International Tables Vol C Tables 4.2.6.8 and 6.1.1.4'
H H 0.0000 0.0000 'International Tables Vol C Tables 4.2.6.8 and 6.1.1.4'

loop_
_geom_angle_atom_site_label_1
_geom_angle_atom_site_label_2
_geom_angle_atom_site_label_3
_geom_angle
_geom_angle_site_symmetry_1
_geom_angle_site_symmetry_3
N3 Cd1 O2 94.13(9) 2_656 .
N3 Cd1 O1 93.92(9) 2_656 2_656
O2 Cd1 O1 117.14(8) . 2_656
N3 Cd1 N1 176.87(8) 2_656 .
O2 Cd1 N1 88.97(9) . .
O1 Cd1 N1 85.02(9) 2_656 .
N3 Cd1 O6 93.60(8) 2_656 2_746
O2 Cd1 O6 147.01(8) . 2_746
O1 Cd1 O6 94.22(7) 2_656 2_746
N1 Cd1 O6 83.55(8) . 2_746
N3 Cd1 O5 82.83(8) 2_656 2_746
O2 Cd1 O5 95.62(7) . 2_746
O1 Cd1 O5 147.24(8) 2_656 2_746
N1 Cd1 O5 96.47(8) . 2_746
O6 Cd1 O5 53.74(6) 2_746 2_746
N3 Cd1 C8 86.35(9) 2_656 2_746
O2 Cd1 C8 121.81(8) . 2_746
O1 Cd1 C8 120.87(8) 2_656 2_746
N1 Cd1 C8 91.67(9) . 2_746
O6 Cd1 C8 27.21(7) 2_746 2_746
O5 Cd1 C8 26.61(7) 2_746 2_746
O2 C1 O1 125.2(3) . .
O2 C1 C2 118.1(3) . .
O1 C1 C2 116.7(2) . .
C7 C2 C3 119.8(2) . .
C7 C2 C1 119.8(2) . .
C3 C2 C1 120.2(2) . .
C4 C3 C2 120.5(3) . .
C4 C3 H3 119.7 . .
C2 C3 H3 119.7 . .
C5 C4 C3 119.7(2) . .
C5 C4 C8 119.7(2) . .
C3 C4 C8 120.6(2) . .
C4 C5 C6 120.0(2) . .
C4 C5 H5 120.0 . .
C6 C5 H5 120.0 . .
C7 C6 C5 120.2(2) . .
C7 C6 C9 120.1(2) . .
C5 C6 C9 119.7(2) . .
C2 C7 C6 119.7(2) . .
C2 C7 H7 120.1 . .
C6 C7 H7 120.1 . .
O5 C8 O6 121.8(3) . .
O5 C8 C4 119.1(2) . .
O6 C8 C4 119.1(2) . .
O5 C8 Cd1 61.87(14) . 2_746
O6 C8 Cd1 60.21(14) . 2_746
C4 C8 Cd1 174.30(19) . 2_746
O4 C9 O3 123.0(3) . .
O4 C9 C6 124.6(2) . .
O3 C9 C6 112.4(2) . .
C11 C10 N3 109.8(3) . .
C11 C10 H10 125.1 . .
N3 C10 H10 125.1 . .
C10 C11 N4 105.9(3) . .
C10 C11 H11 127.0 . .
N4 C11 H11 127.0 . .
N3 C12 N4 111.2(3) . .
N3 C12 H12 124.4 . .
N4 C12 H12 124.4 . .
N4 C13 C14 114.5(2) . .
N4 C13 H13A 108.6 . .
C14 C13 H13A 108.6 . .
N4 C13 H13B 108.6 . .
C14 C13 H13B 108.6 . .
H13A C13 H13B 107.6 . .
C15 C14 C16 118.4(3) . 2_567
C15 C14 C13 122.1(3) . .
C16 C14 C13 119.5(3) 2_567 .
C16 C15 C14 122.3(3) . .
C15 C16 C14 119.4(3) . 2_567
C15 C16 C17 120.9(3) . .
C14 C16 C17 119.7(3) 2_567 .
N2 C17 C16 113.5(3) . .
N2 C17 H17A 108.9 . .
C16 C17 H17A 108.9 . .
N2 C17 H17B 108.9 . .
C16 C17 H17B 108.9 . .
H17A C17 H17B 107.7 . .
N1 C18 N2 111.4(3) . .
N1 C18 H18 124.3 . .
N2 C18 H18 124.3 . .
C20 C19 N1 109.3(3) . .
C20 C19 H19 125.4 . .
N1 C19 H19 125.4 . .
C19 C20 N2 106.5(3) . .
C19 C20 H20 126.8 . .
N2 C20 H20 126.8 . .
C18 N1 C19 105.6(3) . .
C18 N1 Cd1 116.1(2) . .
C19 N1 Cd1 138.2(2) . .
C18 N2 C20 107.3(3) . .
C18 N2 C17 124.3(3) . .
C20 N2 C17 127.8(3) . .
C12 N3 C10 105.5(2) . .
C12 N3 Cd1 125.1(2) . 2_656
C10 N3 Cd1 128.5(2) . 2_656
C12 N4 C11 107.5(2) . .
C12 N4 C13 124.1(3) . .
C11 N4 C13 128.0(3) . .
C1 O1 Cd1 122.74(19) . 2_656
C1 O2 Cd1 139.5(2) . .
C9 O3 H3A 110(3) . .
C8 O5 Cd1 91.52(15) . 2_746
C8 O6 Cd1 92.58(16) . 2_746
H1WA O1W H1WB 109.5 . .

loop_
_geom_bond_atom_site_label_1
_geom_bond_atom_site_label_2
_geom_bond_distance
_geom_bond_site_symmetry_2
Cd1 N3 2.247(2) 2_656
Cd1 O2 2.265(2) .
Cd1 O1 2.271(2) 2_656
Cd1 N1 2.294(3) .
Cd1 O6 2.4116(19) 2_746
Cd1 O5 2.4489(19) 2_746
Cd1 C8 2.776(3) 2_746
C1 O2 1.248(3) .
C1 O1 1.248(4) .
C1 C2 1.516(4) .
C2 C7 1.387(4) .
C2 C3 1.393(4) .
C3 C4 1.393(4) .
C3 H3 0.9300 .
C4 C5 1.382(4) .
C4 C8 1.497(4) .
C5 C6 1.401(4) .
C5 H5 0.9300 .
C6 C7 1.391(4) .
C6 C9 1.481(4) .
C7 H7 0.9300 .
C8 O5 1.244(3) .
C8 O6 1.271(3) .
C8 Cd1 2.776(3) 2_746
C9 O4 1.203(3) .
C9 O3 1.315(3) .
C10 C11 1.345(5) .
C10 N3 1.371(4) .
C10 H10 0.9300 .
C11 N4 1.373(4) .
C11 H11 0.9300 .
C12 N3 1.320(4) .
C12 N4 1.328(4) .
C12 H12 0.9300 .
C13 N4 1.472(4) .
C13 C14 1.518(4) .
C13 H13A 0.9700 .
C13 H13B 0.9700 .
C14 C15 1.386(4) .
C14 C16 1.400(4) 2_567
C15 C16 1.385(4) .
C16 C14 1.400(4) 2_567
C16 C17 1.511(4) .
C17 N2 1.457(4) .
C17 H17A 0.9700 .
C17 H17B 0.9700 .
C18 N1 1.324(4) .
C18 N2 1.332(4) .
C18 H18 0.9300 .
C19 C20 1.357(5) .
C19 N1 1.364(4) .
C19 H19 0.9300 .
C20 N2 1.362(5) .
C20 H20 0.9300 .
N3 Cd1 2.247(2) 2_656
O1 Cd1 2.271(2) 2_656
O3 H3A 0.82(4) .
O5 Cd1 2.4489(19) 2_746
O6 Cd1 2.4116(19) 2_746
O1W H1WA 0.8500 .
O1W H1WB 0.8500 .

loop_
_geom_torsion_atom_site_label_1
_geom_torsion_atom_site_label_2
_geom_torsion_atom_site_label_3
_geom_torsion_atom_site_label_4
_geom_torsion
_geom_torsion_site_symmetry_1
_geom_torsion_site_symmetry_4
O2 C1 C2 C7 -176.7(3) . .
O1 C1 C2 C7 3.0(4) . .
O2 C1 C2 C3 8.1(4) . .
O1 C1 C2 C3 -172.2(3) . .
C7 C2 C3 C4 -1.3(4) . .
C1 C2 C3 C4 173.9(3) . .
C2 C3 C4 C5 1.4(4) . .
C2 C3 C4 C8 -176.0(3) . .
C3 C4 C5 C6 -0.6(4) . .
C8 C4 C5 C6 176.8(3) . .
C4 C5 C6 C7 -0.3(4) . .
C4 C5 C6 C9 179.4(2) . .
C3 C2 C7 C6 0.3(4) . .
C1 C2 C7 C6 -174.9(3) . .
C5 C6 C7 C2 0.4(4) . .
C9 C6 C7 C2 -179.3(3) . .
C5 C4 C8 O5 -146.5(3) . .
C3 C4 C8 O5 30.9(4) . .
C5 C4 C8 O6 33.3(4) . .
C3 C4 C8 O6 -149.3(3) . .
C5 C4 C8 Cd1 115.2(19) . 2_746
C3 C4 C8 Cd1 -67(2) . 2_746
C7 C6 C9 O4 -11.4(4) . .
C5 C6 C9 O4 168.9(3) . .
C7 C6 C9 O3 168.2(3) . .
C5 C6 C9 O3 -11.5(4) . .
N3 C10 C11 N4 0.2(4) . .
N4 C13 C14 C15 11.9(4) . .
N4 C13 C14 C16 -170.1(3) . 2_567
C16 C14 C15 C16 -1.1(5) 2_567 .
C13 C14 C15 C16 176.9(3) . .
C14 C15 C16 C14 1.1(5) . 2_567
C14 C15 C16 C17 -179.1(3) . .
C15 C16 C17 N2 1.0(4) . .
C14 C16 C17 N2 -179.2(3) 2_567 .
N1 C19 C20 N2 0.2(4) . .
N2 C18 N1 C19 -0.3(4) . .
N2 C18 N1 Cd1 -177.58(18) . .
C20 C19 N1 C18 0.1(4) . .
C20 C19 N1 Cd1 176.4(2) . .
N3 Cd1 N1 C18 -39.8(15) 2_656 .
O2 Cd1 N1 C18 147.8(2) . .
O1 Cd1 N1 C18 30.4(2) 2_656 .
O6 Cd1 N1 C18 -64.4(2) 2_746 .
O5 Cd1 N1 C18 -116.7(2) 2_746 .
C8 Cd1 N1 C18 -90.4(2) 2_746 .
N3 Cd1 N1 C19 144.1(14) 2_656 .
O2 Cd1 N1 C19 -28.3(3) . .
O1 Cd1 N1 C19 -145.6(3) 2_656 .
O6 Cd1 N1 C19 119.6(3) 2_746 .
O5 Cd1 N1 C19 67.3(3) 2_746 .
C8 Cd1 N1 C19 93.5(3) 2_746 .
N1 C18 N2 C20 0.5(3) . .
N1 C18 N2 C17 171.8(3) . .
C19 C20 N2 C18 -0.4(4) . .
C19 C20 N2 C17 -171.3(3) . .
C16 C17 N2 C18 -93.8(4) . .
C16 C17 N2 C20 75.7(4) . .
N4 C12 N3 C10 -0.5(4) . .
N4 C12 N3 Cd1 169.39(19) . 2_656
C11 C10 N3 C12 0.2(4) . .
C11 C10 N3 Cd1 -169.3(2) . 2_656
N3 C12 N4 C11 0.7(4) . .
N3 C12 N4 C13 -173.3(3) . .
C10 C11 N4 C12 -0.6(4) . .
C10 C11 N4 C13 173.1(3) . .
C14 C13 N4 C12 103.9(3) . .
C14 C13 N4 C11 -68.8(4) . .
O2 C1 O1 Cd1 -37.1(4) . 2_656
C2 C1 O1 Cd1 143.2(2) . 2_656
O1 C1 O2 Cd1 95.5(4) . .
C2 C1 O2 Cd1 -84.8(4) . .
N3 Cd1 O2 C1 17.6(3) 2_656 .
O1 Cd1 O2 C1 -78.9(3) 2_656 .
N1 Cd1 O2 C1 -162.8(3) . .
O6 Cd1 O2 C1 120.7(3) 2_746 .
O5 Cd1 O2 C1 100.8(3) 2_746 .
C8 Cd1 O2 C1 105.9(3) 2_746 .
O6 C8 O5 Cd1 6.6(3) . 2_746
C4 C8 O5 Cd1 -173.6(2) . 2_746
O5 C8 O6 Cd1 -6.7(3) . 2_746
C4 C8 O6 Cd1 173.5(2) . 2_746
